data_1515766
loop_
_publ_author_name
'Kang, Myeong Jin'
'Yamamoto, Tatsuya'
'Shinamura, Shoji'
'Miyazaki, Eigo'
'Takimiya, Kazuo'

_publ_section_title
;
 Unique three-dimensional (3D) molecular array in dimethyl-DNTT crystals:
 a new approach to 3D organic semiconductors
;
_journal_issue 2
_journal_name_full 'Chemical Science'
_journal_page_first 179
_journal_paper_doi 10.1039/c0sc00156b
_journal_volume 1
_journal_year 2010
_chemical_formula_moiety 'C24 H16 S2'
_chemical_formula_sum 'C24 H16 S2'
_chemical_formula_weight 368.49
_chemical_name_common 2,8-DMeDNTT
_chemical_name_systematic
;
2,8-DMeDNTT
;
_space_group_IT_number 4
_symmetry_cell_setting monoclinic
_symmetry_Int_Tables_number 4
_symmetry_space_group_name_Hall 'P 2yb'
_symmetry_space_group_name_H-M 'P 1 21 1'
_atom_sites_solution_hydrogens geom
_atom_sites_solution_primary direct
_atom_sites_solution_secondary difmap
_audit_creation_method SHELXL-97
_cell_angle_alpha 90
_cell_angle_beta 114.187(5)
_cell_angle_gamma 90
_cell_formula_units_Z 2
_cell_length_a 11.686(12)
_cell_length_b 7.737(7)
_cell_length_c 10.674(11)
_cell_measurement_reflns_used 2572
_cell_measurement_temperature 293(2)
_cell_measurement_theta_max 27.5
_cell_measurement_theta_min 3.3
_cell_volume 880.4(15)
_computing_cell_refinement CRYSTALCLEAR
_computing_data_collection CRYSTALCLEAR
_computing_data_reduction 'teXsan Ver. 1.11'
_computing_structure_refinement 'SHELXL-97 (Sheldrick, 1997)'
_computing_structure_solution 'SHELXS-97 (Sheldrick, 1990)'
_diffrn_ambient_temperature 293(2)
_diffrn_detector_area_resol_mean 14.71
_diffrn_measured_fraction_theta_full 0.994
_diffrn_measured_fraction_theta_max 0.994
_diffrn_measurement_device_type 'Rigaku/MSC Mercury CCD'
_diffrn_measurement_method \w
_diffrn_radiation_monochromator graphite
_diffrn_radiation_source 'rotating anode'
_diffrn_radiation_type MoK\a
_diffrn_radiation_wavelength 0.71070
_diffrn_reflns_av_R_equivalents 0.1069
_diffrn_reflns_av_sigmaI/netI 0.1569
_diffrn_reflns_limit_h_max 14
_diffrn_reflns_limit_h_min -15
_diffrn_reflns_limit_k_max 10
_diffrn_reflns_limit_k_min -9
_diffrn_reflns_limit_l_max 11
_diffrn_reflns_limit_l_min -13
_diffrn_reflns_number 7063
_diffrn_reflns_theta_full 27.48
_diffrn_reflns_theta_max 27.48
_diffrn_reflns_theta_min 3.25
_diffrn_standards_number 7119
_exptl_absorpt_coefficient_mu 0.307
_exptl_absorpt_correction_type none
_exptl_crystal_colour Yellow
_exptl_crystal_density_diffrn 1.390
_exptl_crystal_density_method 'not measured'
_exptl_crystal_description Platelet
_exptl_crystal_F_000 384
_exptl_crystal_size_max 0.400
_exptl_crystal_size_mid 0.250
_exptl_crystal_size_min 0.020
_refine_diff_density_max 0.492
_refine_diff_density_min -0.446
_refine_diff_density_rms 0.077
_refine_ls_abs_structure_details 'Flack H D (1983), Acta Cryst. A39, 876-881'
_refine_ls_abs_structure_Flack 0.52(19)
_refine_ls_extinction_method none
_refine_ls_goodness_of_fit_ref 0.902
_refine_ls_hydrogen_treatment noref
_refine_ls_matrix_type full
_refine_ls_number_parameters 235
_refine_ls_number_reflns 3857
_refine_ls_number_restraints 1
_refine_ls_restrained_S_all 0.902
_refine_ls_R_factor_all 0.1027
_refine_ls_R_factor_gt 0.0731
_refine_ls_shift/su_max 0.045
_refine_ls_shift/su_mean 0.002
_refine_ls_structure_factor_coef Fsqd
_refine_ls_weighting_details 'calc w=1/[\s^2^(Fo^2^)+(0.0789P)^2^+0.0000P] where P=(Fo^2^+2Fc^2^)/3'
_refine_ls_weighting_scheme calc
_refine_ls_wR_factor_gt 0.1702
_refine_ls_wR_factor_ref 0.1929
_reflns_number_gt 1949
_reflns_number_total 3857
_reflns_threshold_expression >2sigma(I)
_cod_data_source_file c0sc00156b.txt
_cod_data_source_block 2,9-DMeDNTT
_cod_database_code 1515766

loop_
_symmetry_equiv_pos_as_xyz
'x, y, z'
'-x, y+1/2, -z'

loop_
_atom_site_label
_atom_site_type_symbol
_atom_site_fract_x
_atom_site_fract_y
_atom_site_fract_z
_atom_site_U_iso_or_equiv
_atom_site_adp_type
_atom_site_occupancy
_atom_site_symmetry_multiplicity
_atom_site_calc_flag
S1 S 0.67123(12) 0.5761(2) 0.92480(16) 0.0504(4) Uani 1 1 d
S2 S 1.01682(13) 0.7934(2) 0.97358(16) 0.0529(4) Uani 1 1 d
C1 C 0.6604(4) 0.6220(7) 0.7587(6) 0.0423(14) Uani 1 1 d
C2 C 0.5629(4) 0.5883(8) 0.6384(6) 0.0420(12) Uani 1 1 d
C3 C 0.5681(4) 0.6297(6) 0.5118(6) 0.0386(13) Uani 1 1 d
C4 C 0.4716(5) 0.5902(8) 0.3833(6) 0.0473(13) Uani 1 1 d
C5 C 0.4753(5) 0.6271(7) 0.2608(7) 0.0526(15) Uani 1 1 d
C6 C 0.5851(6) 0.7147(8) 0.2646(6) 0.0519(15) Uani 1 1 d
C7 C 0.6809(5) 0.7522(8) 0.3842(7) 0.0499(15) Uani 1 1 d
C8 C 0.6778(4) 0.7118(6) 0.5116(6) 0.0399(12) Uani 1 1 d
C9 C 0.7807(5) 0.7480(7) 0.6404(6) 0.0437(14) Uani 1 1 d
C10 C 0.7736(5) 0.7009(6) 0.7632(6) 0.0411(12) Uani 1 1 d
C11 C 1.0280(4) 0.7447(6) 1.1385(6) 0.0419(13) Uani 1 1 d
C12 C 1.1308(4) 0.7690(7) 1.2588(6) 0.0440(13) Uani 1 1 d
C13 C 1.1255(5) 0.7204(7) 1.3851(6) 0.0416(12) Uani 1 1 d
C14 C 1.2285(5) 0.7509(7) 1.5144(6) 0.0454(14) Uani 1 1 d
C15 C 1.2229(5) 0.7037(7) 1.6345(6) 0.0465(13) Uani 1 1 d
C16 C 1.1131(6) 0.6258(8) 1.6332(7) 0.0536(16) Uani 1 1 d
C17 C 1.0130(5) 0.5959(8) 1.5131(6) 0.0478(14) Uani 1 1 d
C18 C 1.0142(5) 0.6437(7) 1.3839(6) 0.0417(13) Uani 1 1 d
C19 C 0.9100(4) 0.6183(7) 1.2585(6) 0.0445(14) Uani 1 1 d
C20 C 0.9138(4) 0.6692(6) 1.1364(6) 0.0410(13) Uani 1 1 d
C21 C 0.8238(4) 0.6587(7) 0.9967(6) 0.0442(13) Uani 1 1 d
C22 C 0.8631(4) 0.7179(7) 0.9014(6) 0.0421(13) Uani 1 1 d
C23 C 0.3708(6) 0.5793(9) 0.1252(7) 0.0646(16) Uani 1 1 d
C24 C 1.3314(5) 0.7368(8) 1.7704(7) 0.0592(17) Uani 1 1 d
H1 H 0.4885 0.5339 0.6379 0.051 Uiso 1 1 d
H2 H 0.3987 0.5317 0.3835 0.059 Uiso 1 1 d
H3 H 0.5910 0.7463 0.1808 0.063 Uiso 1 1 d
H4 H 0.7529 0.8096 0.3806 0.060 Uiso 1 1 d
H5 H 0.8526 0.8041 0.6409 0.054 Uiso 1 1 d
H6 H 1.2058 0.8160 1.2567 0.054 Uiso 1 1 d
H7 H 1.3029 0.8053 1.5145 0.055 Uiso 1 1 d
H8 H 1.1108 0.5940 1.7199 0.063 Uiso 1 1 d
H9 H 0.9388 0.5439 1.5141 0.059 Uiso 1 1 d
H10 H 0.8348 0.5674 1.2582 0.052 Uiso 1 1 d
H11 H 0.3634 0.4555 0.1198 0.076 Uiso 1 1 d
H12 H 0.2959 0.6292 0.1160 0.076 Uiso 1 1 d
H13 H 0.3932 0.6167 0.0521 0.076 Uiso 1 1 d
H14 H 1.3987 0.7922 1.7563 0.074 Uiso 1 1 d
H15 H 1.3063 0.8135 1.8261 0.074 Uiso 1 1 d
H16 H 1.3613 0.6329 1.8196 0.074 Uiso 1 1 d

loop_
_atom_site_aniso_label
_atom_site_aniso_U_11
_atom_site_aniso_U_22
_atom_site_aniso_U_33
_atom_site_aniso_U_23
_atom_site_aniso_U_13
_atom_site_aniso_U_12
S1 0.0429(7) 0.0558(8) 0.0544(9) 0.0040(8) 0.0218(6) -0.0068(6)
S2 0.0474(7) 0.0575(10) 0.0558(10) 0.0046(7) 0.0232(6) -0.0102(7)
C1 0.037(3) 0.041(3) 0.057(4) 0.010(3) 0.027(3) -0.002(2)
C2 0.036(2) 0.041(3) 0.052(3) 0.005(3) 0.021(2) -0.001(2)
C3 0.036(2) 0.033(3) 0.050(4) 0.004(2) 0.021(2) 0.002(2)
C4 0.054(3) 0.042(3) 0.051(4) -0.001(3) 0.026(3) -0.002(3)
C5 0.062(4) 0.046(3) 0.055(4) -0.001(3) 0.028(3) -0.001(3)
C6 0.062(3) 0.057(4) 0.045(4) 0.001(3) 0.030(3) 0.004(3)
C7 0.054(3) 0.045(4) 0.063(4) 0.001(3) 0.037(3) 0.003(3)
C8 0.038(2) 0.034(3) 0.051(4) 0.005(2) 0.022(2) 0.001(2)
C9 0.046(3) 0.040(3) 0.052(4) 0.000(3) 0.027(3) 0.001(2)
C10 0.043(3) 0.029(2) 0.056(4) 0.003(3) 0.025(3) -0.002(2)
C11 0.038(3) 0.040(3) 0.052(3) 0.005(2) 0.023(2) -0.004(2)
C12 0.037(2) 0.043(3) 0.056(4) 0.005(3) 0.023(2) -0.005(2)
C13 0.042(3) 0.034(3) 0.051(4) 0.000(2) 0.022(3) 0.001(2)
C14 0.038(3) 0.047(4) 0.051(4) -0.003(3) 0.018(2) 0.002(2)
C15 0.045(3) 0.043(3) 0.048(4) -0.003(3) 0.016(2) 0.005(2)
C16 0.054(3) 0.057(4) 0.055(4) 0.008(3) 0.028(3) 0.006(3)
C17 0.052(3) 0.047(3) 0.051(3) 0.006(3) 0.028(3) -0.002(3)
C18 0.044(3) 0.038(3) 0.051(4) -0.004(2) 0.027(3) -0.002(2)
C19 0.036(3) 0.041(3) 0.061(4) 0.004(3) 0.023(2) -0.004(2)
C20 0.042(3) 0.030(3) 0.058(4) 0.002(2) 0.027(3) 0.005(2)
C21 0.037(3) 0.044(3) 0.054(4) 0.001(3) 0.022(2) 0.004(2)
C22 0.038(2) 0.041(3) 0.050(4) 0.003(3) 0.021(2) 0.003(2)
C23 0.084(4) 0.052(3) 0.056(4) 0.007(4) 0.027(3) 0.011(4)
C24 0.051(3) 0.067(4) 0.057(4) -0.006(3) 0.019(3) -0.001(3)

loop_
_atom_type_symbol
_atom_type_description
_atom_type_scat_dispersion_real
_atom_type_scat_dispersion_imag
_atom_type_scat_source
C C 0.0033 0.0016 'International Tables Vol C Tables 4.2.6.8 and 6.1.1.4'
H H 0.0000 0.0000 'International Tables Vol C Tables 4.2.6.8 and 6.1.1.4'
S S 0.1246 0.1234 'International Tables Vol C Tables 4.2.6.8 and 6.1.1.4'

loop_
_geom_angle_atom_site_label_1
_geom_angle_atom_site_label_2
_geom_angle_atom_site_label_3
_geom_angle
_geom_angle_publ_flag
C21 S1 C1 90.5(3) yes
C22 S2 C11 90.6(3) yes
C2 C1 C10 121.4(5) yes
C2 C1 S1 127.2(4) yes
C10 C1 S1 111.4(4) yes
C1 C2 C3 121.1(5) yes
C4 C3 C2 123.4(5) yes
C4 C3 C8 117.1(5) yes
C2 C3 C8 119.4(5) yes
C5 C4 C3 124.3(5) yes
C4 C5 C6 116.9(5) yes
C4 C5 C23 122.7(5) yes
C6 C5 C23 120.3(6) yes
C7 C6 C5 121.1(6) yes
C6 C7 C8 122.0(5) yes
C7 C8 C3 118.5(5) yes
C7 C8 C9 122.6(5) yes
C3 C8 C9 119.0(5) yes
C10 C9 C8 120.0(5) yes
C9 C10 C22 130.4(5) yes
C9 C10 C1 119.1(5) yes
C22 C10 C1 110.5(5) yes
C12 C11 C20 121.4(5) yes
C12 C11 S2 126.1(4) yes
C20 C11 S2 112.5(4) yes
C11 C12 C13 119.4(5) yes
C12 C13 C18 119.6(5) yes
C12 C13 C14 121.6(5) yes
C18 C13 C14 118.8(5) yes
C15 C14 C13 121.2(5) yes
C14 C15 C16 120.0(5) yes
C14 C15 C24 121.0(5) yes
C16 C15 C24 119.0(5) yes
C17 C16 C15 120.7(6) yes
C16 C17 C18 121.4(5) yes
C19 C18 C13 119.9(5) yes
C19 C18 C17 122.2(5) yes
C13 C18 C17 117.8(5) yes
C20 C19 C18 120.5(5) yes
C19 C20 C21 132.3(5) yes
C19 C20 C11 119.1(5) yes
C21 C20 C11 108.6(5) yes
C22 C21 C20 115.6(4) yes
C22 C21 S1 113.1(4) yes
C20 C21 S1 131.3(4) yes
C21 C22 C10 114.5(4) yes
C21 C22 S2 112.8(4) yes
C10 C22 S2 132.7(4) yes

loop_
_geom_bond_atom_site_label_1
_geom_bond_atom_site_label_2
_geom_bond_distance
_geom_bond_publ_flag
S1 C21 1.748(5) yes
S1 C1 1.761(6) yes
S2 C22 1.740(5) yes
S2 C11 1.752(6) yes
C1 C2 1.347(7) yes
C1 C10 1.440(6) yes
C2 C3 1.414(8) yes
C3 C4 1.407(8) yes
C3 C8 1.432(6) yes
C4 C5 1.357(8) yes
C5 C6 1.437(8) yes
C5 C23 1.508(8) yes
C6 C7 1.340(8) yes
C7 C8 1.410(8) yes
C8 C9 1.435(7) yes
C9 C10 1.396(8) yes
C10 C22 1.422(8) yes
C11 C12 1.365(7) yes
C11 C20 1.448(6) yes
C12 C13 1.426(8) yes
C13 C18 1.425(7) yes
C13 C14 1.430(7) yes
C14 C15 1.361(8) yes
C15 C16 1.412(8) yes
C15 C24 1.507(8) yes
C16 C17 1.355(8) yes
C17 C18 1.434(8) yes
C18 C19 1.406(8) yes
C19 C20 1.380(8) yes
C20 C21 1.432(7) yes
C21 C22 1.357(6) yes

loop_
_geom_torsion_atom_site_label_1
_geom_torsion_atom_site_label_2
_geom_torsion_atom_site_label_3
_geom_torsion_atom_site_label_4
_geom_torsion
_geom_torsion_publ_flag
C21 S1 C1 C2 178.2(6) yes
C21 S1 C1 C10 -0.6(4) yes
C10 C1 C2 C3 -0.2(9) yes
S1 C1 C2 C3 -178.8(4) yes
C1 C2 C3 C4 177.0(5) yes
C1 C2 C3 C8 -1.2(8) yes
C2 C3 C4 C5 -179.2(5) yes
C8 C3 C4 C5 -1.1(9) yes
C3 C4 C5 C6 -1.0(9) yes
C3 C4 C5 C23 178.7(5) yes
C4 C5 C6 C7 2.3(9) yes
C23 C5 C6 C7 -177.4(6) yes
C5 C6 C7 C8 -1.5(10) yes
C6 C7 C8 C3 -0.6(8) yes
C6 C7 C8 C9 178.7(5) yes
C4 C3 C8 C7 1.8(7) yes
C2 C3 C8 C7 -179.9(5) yes
C4 C3 C8 C9 -177.5(5) yes
C2 C3 C8 C9 0.8(8) yes
C7 C8 C9 C10 -178.3(5) yes
C3 C8 C9 C10 1.0(8) yes
C8 C9 C10 C22 177.9(5) yes
C8 C9 C10 C1 -2.3(8) yes
C2 C1 C10 C9 2.0(8) yes
S1 C1 C10 C9 -179.2(4) yes
C2 C1 C10 C22 -178.2(5) yes
S1 C1 C10 C22 0.6(6) yes
C22 S2 C11 C12 179.3(5) yes
C22 S2 C11 C20 0.6(4) yes
C20 C11 C12 C13 -0.5(8) yes
S2 C11 C12 C13 -179.1(4) yes
C11 C12 C13 C18 1.4(8) yes
C11 C12 C13 C14 -176.9(5) yes
C12 C13 C14 C15 -179.8(5) yes
C18 C13 C14 C15 1.9(8) yes
C13 C14 C15 C16 -1.2(9) yes
C13 C14 C15 C24 -179.7(5) yes
C14 C15 C16 C17 0.6(10) yes
C24 C15 C16 C17 179.1(6) yes
C15 C16 C17 C18 -0.7(10) yes
C12 C13 C18 C19 -0.7(8) yes
C14 C13 C18 C19 177.6(5) yes
C12 C13 C18 C17 179.7(5) yes
C14 C13 C18 C17 -2.0(7) yes
C16 C17 C18 C19 -178.2(6) yes
C16 C17 C18 C13 1.4(9) yes
C13 C18 C19 C20 -0.9(8) yes
C17 C18 C19 C20 178.7(5) yes
C18 C19 C20 C21 179.7(5) yes
C18 C19 C20 C11 1.8(7) yes
C12 C11 C20 C19 -1.1(8) yes
S2 C11 C20 C19 177.7(4) yes
C12 C11 C20 C21 -179.4(5) yes
S2 C11 C20 C21 -0.6(5) yes
C19 C20 C21 C22 -177.7(5) yes
C11 C20 C21 C22 0.3(6) yes
C19 C20 C21 S1 0.1(9) yes
C11 C20 C21 S1 178.1(4) yes
C1 S1 C21 C22 0.4(4) yes
C1 S1 C21 C20 -177.4(5) yes
C20 C21 C22 C10 178.0(5) yes
S1 C21 C22 C10 -0.1(6) yes
C20 C21 C22 S2 0.1(5) yes
S1 C21 C22 S2 -178.1(3) yes
C9 C10 C22 C21 179.5(5) yes
C1 C10 C22 C21 -0.3(6) yes
C9 C10 C22 S2 -3.2(9) yes
C1 C10 C22 S2 177.1(4) yes
C11 S2 C22 C21 -0.4(4) yes
C11 S2 C22 C10 -177.8(5) yes
